data_1561181
loop_
_publ_author_name
'Wang, Shitao'
'Yan, Chaoxian'
'Zhao, Wenlong'
'Liu, Xiaolan'
'Yuan, Cheng-Shan'
'Zhang, Hao-Li'
'Shao, Xiangfeng'

_publ_section_title
;
 A tellura-Baeyer--Villiger oxidation: one-step transformation of
 tellurophene into chiral tellurinate lactone
;
_journal_issue 16
_journal_name_full 'Chemical Science'
_journal_page_first 5811
_journal_page_last 5817
_journal_paper_doi 10.1039/D1SC00397F
_journal_volume 12
_journal_year 2021
_chemical_formula_moiety 'C42 H54 Cl2 O7 Se2 Te'
_chemical_formula_sum 'C42 H54 Cl2 O7 Se2 Te'
_chemical_formula_weight 1027.27
_chemical_name_common 2SeTe-ox-Cl
_chemical_name_systematic 2SeTe-ox-Cl
_space_group_crystal_system triclinic
_space_group_IT_number 2
_space_group_name_Hall '-P 1'
_space_group_name_H-M_alt 'P -1'
_atom_sites_solution_hydrogens geom
_audit_creation_date 2020-12-23
_audit_creation_method
;
Olex2 1.3
(compiled 2020.07.31 svn.rc2a77460 for OlexSys, GUI svn.r6145)
;
_audit_update_record
;
2021-02-24 deposited with the CCDC.	2021-03-22 downloaded from the CCDC.
;
_cell_angle_alpha 106.116(9)
_cell_angle_beta 104.058(11)
_cell_angle_gamma 96.560(9)
_cell_formula_units_Z 2
_cell_length_a 9.902(3)
_cell_length_b 14.643(4)
_cell_length_c 16.120(5)
_cell_measurement_reflns_used 8149
_cell_measurement_temperature 296.15
_cell_measurement_theta_max 27.63
_cell_measurement_theta_min 2.31
_cell_volume 2136.4(11)
_computing_cell_refinement 'SAINT V8.40A (Bruker, 2019)'
_computing_data_reduction 'SAINT V8.40A (Bruker, 2019)'
_computing_molecular_graphics 'Olex2 1.3 (Dolomanov et al., 2009)'
_computing_publication_material 'Olex2 1.3 (Dolomanov et al., 2009)'
_computing_structure_refinement 'SHELXL 2014/7 (Sheldrick, 2015)'
_computing_structure_solution 'SHELXT 2014/5 (Sheldrick, 2014)'
_diffrn_ambient_temperature 296.15
_diffrn_measured_fraction_theta_full 0.990
_diffrn_measured_fraction_theta_max 0.973
_diffrn_measurement_device_type 'Bruker APEX-II CCD'
_diffrn_measurement_method '\f and \w scans'
_diffrn_radiation_type MoK\a
_diffrn_radiation_wavelength 0.71073
_diffrn_reflns_av_R_equivalents 0.0597
_diffrn_reflns_av_unetI/netI 0.0890
_diffrn_reflns_Laue_measured_fraction_full 0.990
_diffrn_reflns_Laue_measured_fraction_max 0.973
_diffrn_reflns_limit_h_max 12
_diffrn_reflns_limit_h_min -11
_diffrn_reflns_limit_k_max 18
_diffrn_reflns_limit_k_min -18
_diffrn_reflns_limit_l_max 20
_diffrn_reflns_limit_l_min -21
_diffrn_reflns_number 18444
_diffrn_reflns_point_group_measured_fraction_full 0.990
_diffrn_reflns_point_group_measured_fraction_max 0.973
_diffrn_reflns_theta_full 25.242
_diffrn_reflns_theta_max 27.717
_diffrn_reflns_theta_min 2.162
_diffrn_source_current 40.0
_diffrn_source_power 2.0
_diffrn_source_voltage 50.0
_diffrn_standards_number 0
_exptl_absorpt_coefficient_mu 2.572
_exptl_absorpt_correction_T_max 0.7456
_exptl_absorpt_correction_T_min 0.5073
_exptl_absorpt_correction_type none
_exptl_absorpt_process_details
;
SADABS-2016/2 (Bruker,2016/2) was used for absorption correction.
wR2(int) was 0.1533 before and 0.0759 after correction.
The Ratio of minimum to maximum transmission is 0.6804.
The \l/2 correction factor is Not present.
;
_exptl_crystal_density_diffrn 1.597
_exptl_crystal_description block
_exptl_crystal_F_000 1032
_exptl_crystal_size_max 0.12
_exptl_crystal_size_mid 0.1
_exptl_crystal_size_min 0.1
_refine_diff_density_max 4.895
_refine_diff_density_min -1.577
_refine_diff_density_rms 0.182
_refine_ls_extinction_method none
_refine_ls_goodness_of_fit_ref 1.118
_refine_ls_hydrogen_treatment constr
_refine_ls_matrix_type full
_refine_ls_number_parameters 493
_refine_ls_number_reflns 9758
_refine_ls_number_restraints 41
_refine_ls_restrained_S_all 1.128
_refine_ls_R_factor_all 0.1030
_refine_ls_R_factor_gt 0.0792
_refine_ls_shift/su_max 0.001
_refine_ls_shift/su_mean 0.000
_refine_ls_structure_factor_coef Fsqd
_refine_ls_weighting_details 'w=1/[\s^2^(Fo^2^)+(0.1526P)^2^+1.4719P] where P=(Fo^2^+2Fc^2^)/3'
_refine_ls_weighting_scheme calc
_refine_ls_wR_factor_gt 0.2298
_refine_ls_wR_factor_ref 0.2564
_reflns_Friedel_coverage 0.000
_reflns_number_gt 7011
_reflns_number_total 9758
_reflns_threshold_expression 'I > 2\s(I)'
_cod_data_source_file d1sc00397f2.cif
_cod_data_source_block 2SeTe-ox-Cl
_cod_depositor_comments 'Adding full bibliography for 1561180--1561185.cif.'
_cod_original_cell_volume 2136.5(10)
_cod_database_code 1561181
_shelx_shelxl_version_number 2014/7
_shelx_space_group_comment
;
The symmetry employed for this shelxl refinement is uniquely defined
by the following loop, which should always be used as a source of
symmetry information in preference to the above space-group names.
They are only intended as comments.
;
_shelx_estimated_absorpt_t_max 0.783
_shelx_estimated_absorpt_t_min 0.748
_olex2_refinement_description
;
1. Fixed Uiso
 At 1.2 times of:
  All C(H,H) groups
 At 1.5 times of:
  All C(H,H,H) groups
2. Restrained distances
 C34-C33
 1.48 with sigma of 0.001
 C34-C32
 2.5 with sigma of 0.01
3. Uiso/Uaniso restraints and constraints
Uanis(C34) \\sim Ueq, Uanis(C33) \\sim Ueq, Uanis(C32) \\sim Ueq: with sigma of
0.005 and sigma for terminal atoms of 0.01
4. Rigid body (RIGU) restrains
 O4, C31, C32, C33, C34
 with sigma for 1-2 distances of 0.001 and sigma for 1-3 distances of 0.001
5.a Secondary CH2 refined with riding coordinates:
 C19(H19A,H19B), C20(H20A,H20B), C21(H21A,H21B), C23(H23A,H23B), C24(H24A,
 H24B), C25(H25A,H25B), C27(H27A,H27B), C28(H28A,H28B), C29(H29A,H29B),
 C31(H31A,H31B), C32(H32A,H32B), C33(H33A,H33B), C35(H35A,H35B), C36(H36A,H36B),
  C37(H37A,H37B), C39(H39A,H39B), C40(H40A,H40B), C41(H41A,H41B)
5.b Idealised Me refined as rotating group:
 C22(H22A,H22B,H22C), C26(H26A,H26B,H26C), C30(H30A,H30B,H30C), C34(H34A,H34B,
 H34C), C38(H38A,H38B,H38C), C42(H42A,H42B,H42C)
;
_olex2_submission_special_instructions 'No special instructions were received'

loop_
_space_group_symop_operation_xyz
'x, y, z'
'-x, -y, -z'

loop_
_atom_site_label
_atom_site_type_symbol
_atom_site_fract_x
_atom_site_fract_y
_atom_site_fract_z
_atom_site_U_iso_or_equiv
_atom_site_adp_type
_atom_site_occupancy
_atom_site_site_symmetry_order
_atom_site_calc_flag
_atom_site_refinement_flags_posn
_atom_site_refinement_flags_adp
_atom_site_refinement_flags_occupancy
_atom_site_disorder_assembly
_atom_site_disorder_group
Te1 Te -0.02238(5) 0.15042(3) 0.52534(3) 0.03880(18) Uani 1 1 d . . . . .
Se1 Se 0.21115(8) 0.55884(5) 0.44076(5) 0.0414(2) Uani 1 1 d . . . . .
Se2 Se 0.65770(9) 0.49212(6) 0.78279(5) 0.0514(2) Uani 1 1 d . . . . .
Cl8 Cl -0.0811(3) 0.25475(15) 0.65507(14) 0.0597(5) Uani 1 1 d . . . . .
Cl1 Cl 0.0614(2) 0.04404(13) 0.40478(13) 0.0507(5) Uani 1 1 d . . . . .
O0AA O -0.1698(5) 0.2299(3) 0.3829(3) 0.0433(12) Uani 1 1 d . . . . .
O7 O -0.1058(6) 0.3841(4) 0.3284(3) 0.0478(13) Uani 1 1 d . . . . .
O3 O 0.5403(6) 0.7164(4) 0.5731(5) 0.0627(17) Uani 1 1 d . . . . .
O4 O 0.7238(7) 0.6779(5) 0.7057(5) 0.0690(16) Uani 1 1 d . U . . .
O5 O 0.5862(6) 0.2989(4) 0.8436(3) 0.0550(15) Uani 1 1 d . . . . .
O6 O 0.3479(7) 0.1524(4) 0.7561(4) 0.0592(16) Uani 1 1 d . . . . .
O007 O 0.1587(6) 0.1538(3) 0.6050(3) 0.0479(13) Uani 1 1 d . . . . .
C1 C 0.0514(8) 0.2712(5) 0.4927(4) 0.0416(16) Uani 1 1 d . . . . .
C2 C -0.0383(7) 0.2918(5) 0.4220(4) 0.0376(14) Uani 1 1 d . . . . .
C3 C -0.0023(8) 0.3737(5) 0.3978(4) 0.0385(15) Uani 1 1 d . . . . .
C4 C 0.1252(8) 0.4371(4) 0.4478(4) 0.0365(14) Uani 1 1 d . . . . .
C5 C 0.2135(7) 0.4156(4) 0.5191(4) 0.0364(14) Uani 1 1 d . . . . .
C6 C 0.1801(8) 0.3318(5) 0.5443(4) 0.0386(15) Uani 1 1 d . . . . .
C7 C 0.2789(8) 0.3173(5) 0.6201(4) 0.0381(15) Uani 1 1 d . . . . .
C8 C 0.2626(8) 0.2350(5) 0.6504(4) 0.0423(16) Uani 1 1 d . . . . .
C9 C 0.3649(9) 0.2315(5) 0.7266(5) 0.0443(17) Uani 1 1 d . . . . .
C10 C 0.4873(8) 0.3034(5) 0.7706(5) 0.0457(17) Uani 1 1 d . . . . .
C11 C 0.5035(8) 0.3826(5) 0.7396(5) 0.0412(15) Uani 1 1 d . . . . .
C12 C 0.4007(8) 0.3876(5) 0.6669(4) 0.0396(15) Uani 1 1 d . . . . .
C13 C 0.4306(8) 0.4718(5) 0.6410(5) 0.0404(15) Uani 1 1 d . . . . .
C14 C 0.5559(8) 0.5361(5) 0.6892(5) 0.0444(16) Uani 1 1 d . . . . .
C15 C 0.5897(9) 0.6184(5) 0.6633(6) 0.056(2) Uani 1 1 d . . . . .
C16 C 0.4940(8) 0.6348(5) 0.5910(6) 0.0467(17) Uani 1 1 d . . . . .
C17 C 0.3668(8) 0.5673(4) 0.5422(5) 0.0396(15) Uani 1 1 d . . . . .
C18 C 0.3402(8) 0.4857(4) 0.5680(4) 0.0387(15) Uani 1 1 d . . . . .
C19 C -0.2018(8) 0.1763(5) 0.2865(5) 0.0452(17) Uani 1 1 d . . . . .
H19A H -0.1855 0.1107 0.2787 0.054 Uiso 1 1 calc R U . . .
H19B H -0.1405 0.2078 0.2598 0.054 Uiso 1 1 calc R U . . .
C20 C -0.3553(8) 0.1740(6) 0.2411(5) 0.0472(18) Uani 1 1 d . . . . .
H20A H -0.3652 0.2375 0.2357 0.057 Uiso 1 1 calc R U . . .
H20B H -0.4130 0.1598 0.2784 0.057 Uiso 1 1 calc R U . . .
C21 C -0.4103(9) 0.0977(7) 0.1468(6) 0.064(2) Uani 1 1 d . . . . .
H21A H -0.4057 0.0339 0.1527 0.077 Uiso 1 1 calc R U . . .
H21B H -0.5091 0.0989 0.1208 0.077 Uiso 1 1 calc R U . . .
C22 C -0.3282(12) 0.1139(9) 0.0842(6) 0.086(4) Uani 1 1 d . . . . .
H22A H -0.3768 0.0721 0.0241 0.129 Uiso 1 1 calc R U . . .
H22B H -0.2354 0.0997 0.1028 0.129 Uiso 1 1 calc R U . . .
H22C H -0.3194 0.1802 0.0853 0.129 Uiso 1 1 calc R U . . .
C23 C -0.0783(9) 0.4586(5) 0.2892(5) 0.0476(18) Uani 1 1 d . . . . .
H23A H 0.0077 0.4547 0.2708 0.057 Uiso 1 1 calc R U . . .
H23B H -0.0666 0.5221 0.3325 0.057 Uiso 1 1 calc R U . . .
C24 C -0.2043(9) 0.4422(5) 0.2085(5) 0.0487(18) Uani 1 1 d . . . . .
H24A H -0.2900 0.4422 0.2275 0.058 Uiso 1 1 calc R U . . .
H24B H -0.2129 0.3791 0.1653 0.058 Uiso 1 1 calc R U . . .
C25 C -0.1909(11) 0.5199(6) 0.1628(6) 0.060(2) Uani 1 1 d . . . . .
H25A H -0.1857 0.5828 0.2053 0.072 Uiso 1 1 calc R U . . .
H25B H -0.1037 0.5214 0.1454 0.072 Uiso 1 1 calc R U . . .
C26 C -0.3159(12) 0.5007(7) 0.0800(6) 0.072(3) Uani 1 1 d . . . . .
H26A H -0.3178 0.4403 0.0363 0.108 Uiso 1 1 calc R U . . .
H26B H -0.3065 0.5522 0.0545 0.108 Uiso 1 1 calc R U . . .
H26C H -0.4025 0.4974 0.0968 0.108 Uiso 1 1 calc R U . . .
C27 C 0.4522(9) 0.7462(5) 0.5067(5) 0.0484(18) Uani 1 1 d . . . . .
H27A H 0.3633 0.7545 0.5202 0.058 Uiso 1 1 calc R U . . .
H27B H 0.4317 0.6978 0.4480 0.058 Uiso 1 1 calc R U . . .
C28 C 0.5303(11) 0.8416(5) 0.5067(6) 0.055(2) Uani 1 1 d . . . . .
H28A H 0.4802 0.8564 0.4538 0.066 Uiso 1 1 calc R U . . .
H28B H 0.6243 0.8339 0.5016 0.066 Uiso 1 1 calc R U . . .
C29 C 0.5453(9) 0.9276(5) 0.5908(5) 0.0502(18) Uani 1 1 d . . . . .
H29A H 0.5831 0.9092 0.6440 0.060 Uiso 1 1 calc R U . . .
H29B H 0.6135 0.9813 0.5919 0.060 Uiso 1 1 calc R U . . .
C30 C 0.4108(9) 0.9607(6) 0.5958(7) 0.058(2) Uani 1 1 d . . . . .
H30A H 0.3779 0.9859 0.5471 0.087 Uiso 1 1 calc R U . . .
H30B H 0.4265 1.0106 0.6522 0.087 Uiso 1 1 calc R U . . .
H30C H 0.3407 0.9071 0.5912 0.087 Uiso 1 1 calc R U . . .
C31 C 0.7202(15) 0.7667(9) 0.7598(10) 0.105(4) Uani 1 1 d . U . . .
H31A H 0.6846 0.7595 0.8091 0.126 Uiso 1 1 calc R U . . .
H31B H 0.6564 0.7975 0.7256 0.126 Uiso 1 1 calc R U . . .
C32 C 0.8689(15) 0.8303(9) 0.7976(10) 0.111(3) Uani 1 1 d D U . . .
H32A H 0.9061 0.8377 0.7489 0.133 Uiso 1 1 calc R U . . .
H32B H 0.9330 0.8016 0.8339 0.133 Uiso 1 1 calc R U . . .
C33 C 0.8524(16) 0.9300(10) 0.8562(12) 0.131(4) Uani 1 1 d D U . . .
H33A H 0.7635 0.9453 0.8277 0.157 Uiso 1 1 calc R U . . .
H33B H 0.8492 0.9263 0.9148 0.157 Uiso 1 1 calc R U . . .
C34 C 0.9711(19) 1.0080(9) 0.8678(14) 0.168(6) Uani 1 1 d D U . . .
H34A H 0.9707 1.0146 0.8102 0.251 Uiso 1 1 calc R U . . .
H34B H 1.0594 0.9920 0.8943 0.251 Uiso 1 1 calc R U . . .
H34C H 0.9603 1.0679 0.9066 0.251 Uiso 1 1 calc R U . . .
C35 C 0.6712(12) 0.2262(7) 0.8221(8) 0.096(4) Uani 1 1 d . . . . .
H35A H 0.7036 0.2298 0.7707 0.115 Uiso 1 1 calc R U . . .
H35B H 0.6160 0.1618 0.8077 0.115 Uiso 1 1 calc R U . . .
C36 C 0.7952(13) 0.2471(9) 0.9039(9) 0.103(5) Uani 1 1 d . . . . .
H36A H 0.7586 0.2483 0.9547 0.123 Uiso 1 1 calc R U . . .
H36B H 0.8447 0.1934 0.8947 0.123 Uiso 1 1 calc R U . . .
C37 C 0.8953(14) 0.3332(10) 0.9281(9) 0.102(4) Uani 1 1 d . . . . .
H37A H 0.8454 0.3869 0.9329 0.123 Uiso 1 1 calc R U . . .
H37B H 0.9386 0.3300 0.8797 0.123 Uiso 1 1 calc R U . . .
C38 C 1.0149(16) 0.3558(13) 1.0170(10) 0.141(7) Uani 1 1 d . . . . .
H38A H 1.1035 0.3494 1.0038 0.212 Uiso 1 1 calc R U . . .
H38B H 0.9939 0.3113 1.0481 0.212 Uiso 1 1 calc R U . . .
H38C H 1.0216 0.4209 1.0543 0.212 Uiso 1 1 calc R U . . .
C39 C 0.2297(12) 0.1410(7) 0.7911(6) 0.072(3) Uani 1 1 d . . . . .
H39A H 0.1458 0.1481 0.7494 0.086 Uiso 1 1 calc R U . . .
H39B H 0.2131 0.0759 0.7949 0.086 Uiso 1 1 calc R U . . .
C40 C 0.2493(14) 0.2088(8) 0.8778(7) 0.079(3) Uani 1 1 d . . . . .
H40A H 0.1598 0.2045 0.8924 0.095 Uiso 1 1 calc R U . . .
H40B H 0.2755 0.2737 0.8755 0.095 Uiso 1 1 calc R U . . .
C41 C 0.3664(14) 0.1923(10) 0.9553(6) 0.096(4) Uani 1 1 d . . . . .
H41A H 0.3338 0.1326 0.9659 0.115 Uiso 1 1 calc R U . . .
H41B H 0.4529 0.1868 0.9377 0.115 Uiso 1 1 calc R U . . .
C42 C 0.3943(14) 0.2735(9) 1.0370(8) 0.098(4) Uani 1 1 d . . . . .
H42A H 0.4090 0.3331 1.0235 0.147 Uiso 1 1 calc R U . . .
H42B H 0.4777 0.2705 1.0807 0.147 Uiso 1 1 calc R U . . .
H42C H 0.3147 0.2707 1.0610 0.147 Uiso 1 1 calc R U . . .

loop_
_atom_site_aniso_label
_atom_site_aniso_U_11
_atom_site_aniso_U_22
_atom_site_aniso_U_33
_atom_site_aniso_U_23
_atom_site_aniso_U_13
_atom_site_aniso_U_12
Te1 0.0395(3) 0.0292(2) 0.0428(3) 0.01054(18) 0.00611(19) 0.00231(17)
Se1 0.0452(4) 0.0325(3) 0.0466(4) 0.0135(3) 0.0130(3) 0.0062(3)
Se2 0.0467(5) 0.0452(4) 0.0504(4) 0.0123(3) -0.0006(3) 0.0009(3)
Cl8 0.0791(15) 0.0543(11) 0.0534(10) 0.0186(9) 0.0272(10) 0.0211(10)
Cl1 0.0600(12) 0.0369(8) 0.0501(10) 0.0091(7) 0.0142(9) 0.0054(8)
O0AA 0.047(3) 0.039(2) 0.036(2) 0.0057(19) 0.006(2) 0.001(2)
O7 0.044(3) 0.050(3) 0.049(3) 0.024(2) 0.004(2) 0.003(2)
O3 0.056(3) 0.038(3) 0.090(4) 0.031(3) 0.006(3) -0.005(2)
O4 0.056(3) 0.067(3) 0.085(4) 0.028(3) 0.017(3) 0.013(2)
O5 0.062(4) 0.053(3) 0.038(3) 0.012(2) -0.005(2) 0.016(3)
O6 0.077(4) 0.045(3) 0.051(3) 0.024(2) 0.002(3) 0.009(3)
O007 0.057(3) 0.032(2) 0.043(3) 0.013(2) -0.007(2) 0.004(2)
C1 0.055(4) 0.029(3) 0.032(3) 0.004(2) 0.006(3) 0.003(3)
C2 0.037(3) 0.032(3) 0.038(3) 0.006(3) 0.008(3) 0.003(3)
C3 0.046(4) 0.034(3) 0.033(3) 0.010(3) 0.008(3) 0.010(3)
C4 0.045(4) 0.025(3) 0.039(3) 0.010(2) 0.012(3) 0.007(2)
C5 0.042(4) 0.028(3) 0.035(3) 0.005(2) 0.012(3) 0.001(3)
C6 0.050(4) 0.029(3) 0.032(3) 0.004(2) 0.011(3) 0.004(3)
C7 0.045(4) 0.031(3) 0.035(3) 0.008(2) 0.011(3) 0.007(3)
C8 0.053(4) 0.027(3) 0.036(3) 0.001(2) 0.003(3) 0.006(3)
C9 0.055(4) 0.034(3) 0.043(4) 0.012(3) 0.010(3) 0.011(3)
C10 0.045(4) 0.045(4) 0.040(3) 0.010(3) 0.004(3) 0.011(3)
C11 0.041(4) 0.033(3) 0.041(3) 0.006(3) 0.008(3) 0.000(3)
C12 0.040(4) 0.034(3) 0.038(3) 0.003(3) 0.011(3) 0.002(3)
C13 0.043(4) 0.030(3) 0.044(3) 0.006(3) 0.012(3) 0.005(3)
C14 0.041(4) 0.041(4) 0.045(4) 0.009(3) 0.007(3) 0.006(3)
C15 0.051(5) 0.034(3) 0.068(5) 0.011(3) -0.001(4) 0.000(3)
C16 0.046(4) 0.029(3) 0.065(5) 0.015(3) 0.016(4) 0.002(3)
C17 0.044(4) 0.027(3) 0.045(3) 0.008(3) 0.011(3) 0.003(3)
C18 0.044(4) 0.028(3) 0.038(3) 0.005(2) 0.008(3) 0.004(3)
C19 0.040(4) 0.042(4) 0.041(3) 0.003(3) 0.001(3) 0.005(3)
C20 0.038(4) 0.064(5) 0.038(3) 0.020(3) 0.004(3) 0.006(3)
C21 0.048(5) 0.067(5) 0.051(5) 0.005(4) -0.011(4) 0.005(4)
C22 0.077(7) 0.116(9) 0.043(5) 0.002(5) 0.002(5) 0.023(7)
C23 0.051(4) 0.046(4) 0.042(4) 0.015(3) 0.006(3) 0.007(3)
C24 0.061(5) 0.044(4) 0.043(4) 0.019(3) 0.012(4) 0.014(3)
C25 0.071(6) 0.054(5) 0.053(4) 0.022(4) 0.011(4) 0.012(4)
C26 0.092(7) 0.065(5) 0.050(5) 0.020(4) -0.002(5) 0.024(5)
C27 0.055(5) 0.035(3) 0.053(4) 0.014(3) 0.016(4) 0.000(3)
C28 0.076(6) 0.037(4) 0.060(5) 0.017(3) 0.033(4) 0.007(4)
C29 0.050(4) 0.036(3) 0.061(4) 0.017(3) 0.013(4) 0.001(3)
C30 0.055(5) 0.044(4) 0.086(6) 0.028(4) 0.032(5) 0.009(4)
C31 0.092(4) 0.082(3) 0.127(8) 0.012(4) 0.029(4) 0.021(3)
C32 0.098(4) 0.104(3) 0.115(5) 0.021(3) 0.024(3) 0.005(3)
C33 0.135(5) 0.110(4) 0.131(5) 0.019(3) 0.035(4) 0.013(3)
C34 0.165(7) 0.126(5) 0.188(10) 0.019(5) 0.058(7) -0.004(4)
C35 0.081(7) 0.060(6) 0.101(8) -0.008(5) -0.029(6) 0.036(5)
C36 0.090(9) 0.090(8) 0.103(9) 0.015(7) -0.013(7) 0.043(7)
C37 0.075(8) 0.110(10) 0.100(9) 0.010(8) 0.019(7) -0.003(7)
C38 0.093(11) 0.193(18) 0.106(11) 0.012(11) 0.001(9) 0.051(12)
C39 0.076(7) 0.073(6) 0.053(5) 0.033(5) -0.009(5) -0.012(5)
C40 0.096(8) 0.068(6) 0.079(7) 0.024(5) 0.028(6) 0.026(6)
C41 0.094(9) 0.133(11) 0.044(5) 0.007(6) 0.010(5) 0.032(8)
C42 0.104(10) 0.091(8) 0.098(9) 0.041(7) 0.011(8) 0.025(7)

loop_
_atom_type_symbol
_atom_type_description
_atom_type_scat_dispersion_real
_atom_type_scat_dispersion_imag
_atom_type_scat_source
C C 0.0033 0.0016 'International Tables Vol C Tables 4.2.6.8 and 6.1.1.4'
H H 0.0000 0.0000 'International Tables Vol C Tables 4.2.6.8 and 6.1.1.4'
Cl Cl 0.1484 0.1585 'International Tables Vol C Tables 4.2.6.8 and 6.1.1.4'
O O 0.0106 0.0060 'International Tables Vol C Tables 4.2.6.8 and 6.1.1.4'
Se Se -0.0929 2.2259 'International Tables Vol C Tables 4.2.6.8 and 6.1.1.4'
Te Te -0.5308 1.6751 'International Tables Vol C Tables 4.2.6.8 and 6.1.1.4'

loop_
_geom_angle_atom_site_label_1
_geom_angle_atom_site_label_2
_geom_angle_atom_site_label_3
_geom_angle
_geom_angle_site_symmetry_1
_geom_angle_site_symmetry_3
_geom_angle_publ_flag
Cl8 Te1 Cl1 173.96(7) . . ?
O007 Te1 Cl8 88.73(18) . . ?
O007 Te1 Cl1 85.24(17) . . ?
O007 Te1 C1 93.8(2) . . ?
C1 Te1 Cl8 90.9(2) . . ?
C1 Te1 Cl1 89.8(2) . . ?
C17 Se1 C4 88.8(3) . . ?
C14 Se2 C11 86.8(3) . . ?
C2 O0AA C19 115.7(6) . . ?
C3 O7 C23 120.4(6) . . ?
C16 O3 C27 120.5(6) . . ?
C31 O4 C15 113.4(9) . . ?
C10 O5 C35 113.9(7) . . ?
C9 O6 C39 116.0(7) . . ?
C8 O007 Te1 125.3(4) . . ?
C2 C1 Te1 117.3(5) . . ?
C6 C1 Te1 120.5(5) . . ?
C6 C1 C2 122.1(6) . . ?
O0AA C2 C1 115.2(6) . . ?
O0AA C2 C3 122.7(6) . . ?
C1 C2 C3 121.8(6) . . ?
O7 C3 C2 113.9(6) . . ?
O7 C3 C4 127.6(6) . . ?
C4 C3 C2 118.4(6) . . ?
C3 C4 Se1 131.9(5) . . ?
C3 C4 C5 118.9(6) . . ?
C5 C4 Se1 109.2(5) . . ?
C4 C5 C6 123.8(6) . . ?
C4 C5 C18 115.2(6) . . ?
C18 C5 C6 121.1(6) . . ?
C1 C6 C5 115.0(6) . . ?
C1 C6 C7 125.9(6) . . ?
C5 C6 C7 119.1(6) . . ?
C8 C7 C6 125.2(6) . . ?
C12 C7 C6 118.4(6) . . ?
C12 C7 C8 116.4(6) . . ?
O007 C8 C7 123.8(6) . . ?
O007 C8 C9 116.7(6) . . ?
C9 C8 C7 119.3(6) . . ?
O6 C9 C8 119.1(7) . . ?
O6 C9 C10 118.8(6) . . ?
C10 C9 C8 122.0(7) . . ?
O5 C10 C9 121.6(7) . . ?
O5 C10 C11 120.2(7) . . ?
C11 C10 C9 118.2(6) . . ?
C10 C11 Se2 129.0(5) . . ?
C12 C11 Se2 111.3(5) . . ?
C12 C11 C10 119.7(6) . . ?
C7 C12 C13 121.4(6) . . ?
C11 C12 C7 124.3(7) . . ?
C11 C12 C13 114.3(6) . . ?
C14 C13 C12 117.5(6) . . ?
C14 C13 C18 121.3(7) . . ?
C18 C13 C12 121.1(6) . . ?
C13 C14 Se2 110.0(5) . . ?
C13 C14 C15 118.6(7) . . ?
C15 C14 Se2 131.4(6) . . ?
O4 C15 C14 118.6(7) . . ?
O4 C15 C16 121.1(7) . . ?
C16 C15 C14 120.1(7) . . ?
O3 C16 C15 113.8(7) . . ?
O3 C16 C17 126.0(7) . . ?
C17 C16 C15 120.1(6) . . ?
C16 C17 Se1 134.3(5) . . ?
C18 C17 Se1 107.9(5) . . ?
C18 C17 C16 117.8(6) . . ?
C13 C18 C5 118.9(6) . . ?
C13 C18 C17 122.0(6) . . ?
C17 C18 C5 119.0(6) . . ?
O0AA C19 H19A 110.0 . . ?
O0AA C19 H19B 110.0 . . ?
O0AA C19 C20 108.5(6) . . ?
H19A C19 H19B 108.4 . . ?
C20 C19 H19A 110.0 . . ?
C20 C19 H19B 110.0 . . ?
C19 C20 H20A 109.1 . . ?
C19 C20 H20B 109.1 . . ?
C19 C20 C21 112.3(7) . . ?
H20A C20 H20B 107.9 . . ?
C21 C20 H20A 109.1 . . ?
C21 C20 H20B 109.1 . . ?
C20 C21 H21A 109.0 . . ?
C20 C21 H21B 109.0 . . ?
H21A C21 H21B 107.8 . . ?
C22 C21 C20 113.1(8) . . ?
C22 C21 H21A 109.0 . . ?
C22 C21 H21B 109.0 . . ?
C21 C22 H22A 109.5 . . ?
C21 C22 H22B 109.5 . . ?
C21 C22 H22C 109.5 . . ?
H22A C22 H22B 109.5 . . ?
H22A C22 H22C 109.5 . . ?
H22B C22 H22C 109.5 . . ?
O7 C23 H23A 110.3 . . ?
O7 C23 H23B 110.3 . . ?
O7 C23 C24 106.9(6) . . ?
H23A C23 H23B 108.6 . . ?
C24 C23 H23A 110.3 . . ?
C24 C23 H23B 110.3 . . ?
C23 C24 H24A 109.2 . . ?
C23 C24 H24B 109.2 . . ?
C23 C24 C25 112.1(7) . . ?
H24A C24 H24B 107.9 . . ?
C25 C24 H24A 109.2 . . ?
C25 C24 H24B 109.2 . . ?
C24 C25 H25A 109.3 . . ?
C24 C25 H25B 109.3 . . ?
H25A C25 H25B 108.0 . . ?
C26 C25 C24 111.5(8) . . ?
C26 C25 H25A 109.3 . . ?
C26 C25 H25B 109.3 . . ?
C25 C26 H26A 109.5 . . ?
C25 C26 H26B 109.5 . . ?
C25 C26 H26C 109.5 . . ?
H26A C26 H26B 109.5 . . ?
H26A C26 H26C 109.5 . . ?
H26B C26 H26C 109.5 . . ?
O3 C27 H27A 110.2 . . ?
O3 C27 H27B 110.2 . . ?
O3 C27 C28 107.8(7) . . ?
H27A C27 H27B 108.5 . . ?
C28 C27 H27A 110.2 . . ?
C28 C27 H27B 110.2 . . ?
C27 C28 H28A 108.7 . . ?
C27 C28 H28B 108.7 . . ?
C27 C28 C29 114.3(7) . . ?
H28A C28 H28B 107.6 . . ?
C29 C28 H28A 108.7 . . ?
C29 C28 H28B 108.7 . . ?
C28 C29 H29A 108.7 . . ?
C28 C29 H29B 108.7 . . ?
H29A C29 H29B 107.6 . . ?
C30 C29 C28 114.1(7) . . ?
C30 C29 H29A 108.7 . . ?
C30 C29 H29B 108.7 . . ?
C29 C30 H30A 109.5 . . ?
C29 C30 H30B 109.5 . . ?
C29 C30 H30C 109.5 . . ?
H30A C30 H30B 109.5 . . ?
H30A C30 H30C 109.5 . . ?
H30B C30 H30C 109.5 . . ?
O4 C31 H31A 109.6 . . ?
O4 C31 H31B 109.6 . . ?
O4 C31 C32 110.3(11) . . ?
H31A C31 H31B 108.1 . . ?
C32 C31 H31A 109.6 . . ?
C32 C31 H31B 109.6 . . ?
C31 C32 H32A 110.5 . . ?
C31 C32 H32B 110.5 . . ?
C31 C32 C33 106.2(12) . . ?
H32A C32 H32B 108.7 . . ?
C33 C32 H32A 110.5 . . ?
C33 C32 H32B 110.5 . . ?
C32 C33 H33A 109.3 . . ?
C32 C33 H33B 109.3 . . ?
H33A C33 H33B 108.0 . . ?
C34 C33 C32 111.4(11) . . ?
C34 C33 H33A 109.3 . . ?
C34 C33 H33B 109.3 . . ?
C33 C34 H34A 109.5 . . ?
C33 C34 H34B 109.5 . . ?
C33 C34 H34C 109.5 . . ?
H34A C34 H34B 109.5 . . ?
H34A C34 H34C 109.5 . . ?
H34B C34 H34C 109.5 . . ?
O5 C35 H35A 110.4 . . ?
O5 C35 H35B 110.4 . . ?
O5 C35 C36 106.7(8) . . ?
H35A C35 H35B 108.6 . . ?
C36 C35 H35A 110.4 . . ?
C36 C35 H35B 110.4 . . ?
C35 C36 H36A 107.9 . . ?
C35 C36 H36B 107.9 . . ?
H36A C36 H36B 107.2 . . ?
C37 C36 C35 117.7(12) . . ?
C37 C36 H36A 107.9 . . ?
C37 C36 H36B 107.9 . . ?
C36 C37 H37A 108.3 . . ?
C36 C37 H37B 108.3 . . ?
C36 C37 C38 115.9(14) . . ?
H37A C37 H37B 107.4 . . ?
C38 C37 H37A 108.3 . . ?
C38 C37 H37B 108.3 . . ?
C37 C38 H38A 109.5 . . ?
C37 C38 H38B 109.5 . . ?
C37 C38 H38C 109.5 . . ?
H38A C38 H38B 109.5 . . ?
H38A C38 H38C 109.5 . . ?
H38B C38 H38C 109.5 . . ?
O6 C39 H39A 108.9 . . ?
O6 C39 H39B 108.9 . . ?
H39A C39 H39B 107.7 . . ?
C40 C39 O6 113.5(8) . . ?
C40 C39 H39A 108.9 . . ?
C40 C39 H39B 108.9 . . ?
C39 C40 H40A 108.8 . . ?
C39 C40 H40B 108.8 . . ?
C39 C40 C41 113.7(9) . . ?
H40A C40 H40B 107.7 . . ?
C41 C40 H40A 108.8 . . ?
C41 C40 H40B 108.8 . . ?
C40 C41 H41A 109.9 . . ?
C40 C41 H41B 109.9 . . ?
H41A C41 H41B 108.3 . . ?
C42 C41 C40 109.1(10) . . ?
C42 C41 H41A 109.9 . . ?
C42 C41 H41B 109.9 . . ?
C41 C42 H42A 109.5 . . ?
C41 C42 H42B 109.5 . . ?
C41 C42 H42C 109.5 . . ?
H42A C42 H42B 109.5 . . ?
H42A C42 H42C 109.5 . . ?
H42B C42 H42C 109.5 . . ?

loop_
_geom_bond_atom_site_label_1
_geom_bond_atom_site_label_2
_geom_bond_distance
_geom_bond_site_symmetry_2
_geom_bond_publ_flag
Te1 Cl8 2.463(2) . ?
Te1 Cl1 2.508(2) . ?
Te1 O007 1.921(5) . ?
Te1 C1 2.086(7) . ?
Se1 C4 1.931(6) . ?
Se1 C17 1.919(7) . ?
Se2 C11 1.922(7) . ?
Se2 C14 1.912(7) . ?
O0AA C2 1.389(8) . ?
O0AA C19 1.469(8) . ?
O7 C3 1.379(8) . ?
O7 C23 1.435(9) . ?
O3 C16 1.360(8) . ?
O3 C27 1.411(10) . ?
O4 C15 1.398(10) . ?
O4 C31 1.360(13) . ?
O5 C10 1.359(8) . ?
O5 C35 1.450(11) . ?
O6 C9 1.376(9) . ?
O6 C39 1.430(13) . ?
O007 C8 1.371(8) . ?
C1 C2 1.392(9) . ?
C1 C6 1.385(10) . ?
C2 C3 1.394(9) . ?
C3 C4 1.389(9) . ?
C4 C5 1.399(9) . ?
C5 C6 1.426(9) . ?
C5 C18 1.424(9) . ?
C6 C7 1.451(9) . ?
C7 C8 1.427(10) . ?
C7 C12 1.387(9) . ?
C8 C9 1.407(10) . ?
C9 C10 1.400(10) . ?
C10 C11 1.391(10) . ?
C11 C12 1.378(9) . ?
C12 C13 1.432(10) . ?
C13 C14 1.374(10) . ?
C13 C18 1.374(9) . ?
C14 C15 1.412(11) . ?
C15 C16 1.409(11) . ?
C16 C17 1.409(10) . ?
C17 C18 1.389(9) . ?
C19 H19A 0.9700 . ?
C19 H19B 0.9700 . ?
C19 C20 1.511(10) . ?
C20 H20A 0.9700 . ?
C20 H20B 0.9700 . ?
C20 C21 1.540(11) . ?
C21 H21A 0.9700 . ?
C21 H21B 0.9700 . ?
C21 C22 1.491(15) . ?
C22 H22A 0.9600 . ?
C22 H22B 0.9600 . ?
C22 H22C 0.9600 . ?
C23 H23A 0.9700 . ?
C23 H23B 0.9700 . ?
C23 C24 1.510(10) . ?
C24 H24A 0.9700 . ?
C24 H24B 0.9700 . ?
C24 C25 1.527(11) . ?
C25 H25A 0.9700 . ?
C25 H25B 0.9700 . ?
C25 C26 1.518(12) . ?
C26 H26A 0.9600 . ?
C26 H26B 0.9600 . ?
C26 H26C 0.9600 . ?
C27 H27A 0.9700 . ?
C27 H27B 0.9700 . ?
C27 C28 1.517(10) . ?
C28 H28A 0.9700 . ?
C28 H28B 0.9700 . ?
C28 C29 1.536(11) . ?
C29 H29A 0.9700 . ?
C29 H29B 0.9700 . ?
C29 C30 1.481(12) . ?
C30 H30A 0.9600 . ?
C30 H30B 0.9600 . ?
C30 H30C 0.9600 . ?
C31 H31A 0.9700 . ?
C31 H31B 0.9700 . ?
C31 C32 1.530(17) . ?
C32 H32A 0.9700 . ?
C32 H32B 0.9700 . ?
C32 C33 1.554(19) . ?
C33 H33A 0.9700 . ?
C33 H33B 0.9700 . ?
C33 C34 1.4798(11) . ?
C34 H34A 0.9600 . ?
C34 H34B 0.9600 . ?
C34 H34C 0.9600 . ?
C35 H35A 0.9700 . ?
C35 H35B 0.9700 . ?
C35 C36 1.497(14) . ?
C36 H36A 0.9700 . ?
C36 H36B 0.9700 . ?
C36 C37 1.406(17) . ?
C37 H37A 0.9700 . ?
C37 H37B 0.9700 . ?
C37 C38 1.545(18) . ?
C38 H38A 0.9600 . ?
C38 H38B 0.9600 . ?
C38 H38C 0.9600 . ?
C39 H39A 0.9700 . ?
C39 H39B 0.9700 . ?
C39 C40 1.424(14) . ?
C40 H40A 0.9700 . ?
C40 H40B 0.9700 . ?
C40 C41 1.579(15) . ?
C41 H41A 0.9700 . ?
C41 H41B 0.9700 . ?
C41 C42 1.451(15) . ?
C42 H42A 0.9600 . ?
C42 H42B 0.9600 . ?
C42 H42C 0.9600 . ?

loop_
_geom_torsion_atom_site_label_1
_geom_torsion_atom_site_label_2
_geom_torsion_atom_site_label_3
_geom_torsion_atom_site_label_4
_geom_torsion
_geom_torsion_site_symmetry_1
_geom_torsion_site_symmetry_2
_geom_torsion_site_symmetry_3
_geom_torsion_site_symmetry_4
_geom_torsion_publ_flag
Te1 O007 C8 C7 -26.5(11) . . . . ?
Te1 O007 C8 C9 159.2(6) . . . . ?
Te1 C1 C2 O0AA 1.8(9) . . . . ?
Te1 C1 C2 C3 176.6(5) . . . . ?
Te1 C1 C6 C5 -175.5(5) . . . . ?
Te1 C1 C6 C7 3.6(11) . . . . ?
Se1 C4 C5 C6 178.6(6) . . . . ?
Se1 C4 C5 C18 0.3(8) . . . . ?
Se1 C17 C18 C5 0.2(9) . . . . ?
Se1 C17 C18 C13 -178.0(6) . . . . ?
Se2 C11 C12 C7 178.2(6) . . . . ?
Se2 C11 C12 C13 -0.5(8) . . . . ?
Se2 C14 C15 O4 5.9(13) . . . . ?
Se2 C14 C15 C16 -179.5(7) . . . . ?
O0AA C2 C3 O7 -3.5(10) . . . . ?
O0AA C2 C3 C4 172.7(6) . . . . ?
O0AA C19 C20 C21 -164.7(7) . . . . ?
O7 C3 C4 Se1 -1.7(12) . . . . ?
O7 C3 C4 C5 176.7(7) . . . . ?
O7 C23 C24 C25 177.5(7) . . . . ?
O3 C16 C17 Se1 -2.0(14) . . . . ?
O3 C16 C17 C18 177.1(8) . . . . ?
O3 C27 C28 C29 -69.8(10) . . . . ?
O4 C15 C16 O3 -5.2(12) . . . . ?
O4 C15 C16 C17 172.1(8) . . . . ?
O4 C31 C32 C33 178.7(12) . . . . ?
O5 C10 C11 Se2 3.1(12) . . . . ?
O5 C10 C11 C12 -178.4(7) . . . . ?
O5 C35 C36 C37 -67.1(17) . . . . ?
O6 C9 C10 O5 -2.8(12) . . . . ?
O6 C9 C10 C11 179.5(7) . . . . ?
O6 C39 C40 C41 -68.7(12) . . . . ?
O007 C8 C9 O6 -6.1(11) . . . . ?
O007 C8 C9 C10 170.3(7) . . . . ?
C1 C2 C3 O7 -177.9(7) . . . . ?
C1 C2 C3 C4 -1.7(11) . . . . ?
C1 C6 C7 C8 3.9(12) . . . . ?
C1 C6 C7 C12 -177.3(7) . . . . ?
C2 O0AA C19 C20 -139.6(6) . . . . ?
C2 C1 C6 C5 -0.4(11) . . . . ?
C2 C1 C6 C7 178.7(7) . . . . ?
C2 C3 C4 Se1 -177.3(6) . . . . ?
C2 C3 C4 C5 1.2(11) . . . . ?
C3 O7 C23 C24 172.9(6) . . . . ?
C3 C4 C5 C6 -0.2(11) . . . . ?
C3 C4 C5 C18 -178.5(7) . . . . ?
C4 C5 C6 C1 -0.2(11) . . . . ?
C4 C5 C6 C7 -179.3(7) . . . . ?
C4 C5 C18 C13 177.9(7) . . . . ?
C4 C5 C18 C17 -0.3(10) . . . . ?
C5 C6 C7 C8 -177.1(7) . . . . ?
C5 C6 C7 C12 1.8(10) . . . . ?
C6 C1 C2 O0AA -173.4(7) . . . . ?
C6 C1 C2 C3 1.4(12) . . . . ?
C6 C5 C18 C13 -0.4(11) . . . . ?
C6 C5 C18 C17 -178.7(7) . . . . ?
C6 C7 C8 O007 7.6(12) . . . . ?
C6 C7 C8 C9 -178.3(7) . . . . ?
C6 C7 C12 C11 -179.5(7) . . . . ?
C6 C7 C12 C13 -0.9(11) . . . . ?
C7 C8 C9 O6 179.3(7) . . . . ?
C7 C8 C9 C10 -4.2(12) . . . . ?
C7 C12 C13 C14 -177.9(7) . . . . ?
C7 C12 C13 C18 -0.7(11) . . . . ?
C8 C7 C12 C11 -0.5(11) . . . . ?
C8 C7 C12 C13 178.0(7) . . . . ?
C8 C9 C10 O5 -179.3(7) . . . . ?
C8 C9 C10 C11 3.0(12) . . . . ?
C9 O6 C39 C40 -73.4(9) . . . . ?
C9 C10 C11 Se2 -179.1(6) . . . . ?
C9 C10 C11 C12 -0.6(12) . . . . ?
C10 O5 C35 C36 166.2(10) . . . . ?
C10 C11 C12 C7 -0.6(12) . . . . ?
C10 C11 C12 C13 -179.3(7) . . . . ?
C11 C12 C13 C14 0.8(10) . . . . ?
C11 C12 C13 C18 178.1(7) . . . . ?
C12 C7 C8 O007 -171.3(7) . . . . ?
C12 C7 C8 C9 2.8(11) . . . . ?
C12 C13 C14 Se2 -0.7(9) . . . . ?
C12 C13 C14 C15 178.3(7) . . . . ?
C12 C13 C18 C5 1.3(11) . . . . ?
C12 C13 C18 C17 179.5(7) . . . . ?
C13 C14 C15 O4 -172.9(8) . . . . ?
C13 C14 C15 C16 1.7(13) . . . . ?
C14 C13 C18 C5 178.5(7) . . . . ?
C14 C13 C18 C17 -3.4(12) . . . . ?
C14 C15 C16 O3 -179.7(8) . . . . ?
C14 C15 C16 C17 -2.3(13) . . . . ?
C15 O4 C31 C32 -175.4(11) . . . . ?
C15 C16 C17 Se1 -179.0(7) . . . . ?
C15 C16 C17 C18 0.1(12) . . . . ?
C16 O3 C27 C28 176.8(7) . . . . ?
C16 C17 C18 C5 -179.1(7) . . . . ?
C16 C17 C18 C13 2.7(11) . . . . ?
C18 C5 C6 C1 178.0(7) . . . . ?
C18 C5 C6 C7 -1.1(11) . . . . ?
C18 C13 C14 Se2 -177.9(6) . . . . ?
C18 C13 C14 C15 1.0(12) . . . . ?
C19 O0AA C2 C1 -119.7(7) . . . . ?
C19 O0AA C2 C3 65.5(9) . . . . ?
C19 C20 C21 C22 -59.1(10) . . . . ?
C23 O7 C3 C2 -173.0(7) . . . . ?
C23 O7 C3 C4 11.2(11) . . . . ?
C23 C24 C25 C26 178.1(8) . . . . ?
C27 O3 C16 C15 -175.6(8) . . . . ?
C27 O3 C16 C17 7.3(13) . . . . ?
C27 C28 C29 C30 -71.1(9) . . . . ?
C31 O4 C15 C14 -111.5(11) . . . . ?
C31 O4 C15 C16 74.0(13) . . . . ?
C31 C32 C33 C34 -158.2(15) . . . . ?
C35 O5 C10 C9 73.0(11) . . . . ?
C35 O5 C10 C11 -109.3(10) . . . . ?
C35 C36 C37 C38 175.3(13) . . . . ?
C39 O6 C9 C8 -66.8(9) . . . . ?
C39 O6 C9 C10 116.6(8) . . . . ?
C39 C40 C41 C42 170.7(11) . . . . ?
